data_7225387
loop_
_publ_author_name
'Koshima, Hideko'
'Uchimoto, Hidetaka'
'Taniguchi, Takuya'
'Nakamura, Jun'
'Asahi, Tsuyoshi'
'Asahi, Toru'

_publ_section_title
;
 Mechanical motion of molecular crystals induced by [4 + 4]
 photodimerisation
;
_journal_issue 38
_journal_name_full CrystEngComm
_journal_page_first 7305
_journal_paper_doi 10.1039/C6CE00848H
_journal_volume 18
_journal_year 2016
_chemical_formula_moiety 'C24 H16 O'
_chemical_formula_sum 'C24 H16 O'
_chemical_formula_weight 320.39
_space_group_crystal_system orthorhombic
_space_group_IT_number 61
_space_group_name_Hall '-P 2ac 2ab'
_space_group_name_H-M_alt 'P b c a'
_symmetry_space_group_name_Hall '-P 2ac 2ab'
_symmetry_space_group_name_H-M 'P b c a'
_atom_sites_solution_hydrogens geom
_atom_sites_solution_primary direct
_atom_sites_solution_secondary difmap
_audit_update_record
;
2016-04-13 deposited with the CCDC.
2016-05-31 downloaded from the CCDC.
;
_cell_angle_alpha 90.0000
_cell_angle_beta 90.0000
_cell_angle_gamma 90.0000
_cell_formula_units_Z 8
_cell_length_a 14.6652(4)
_cell_length_b 8.6882(3)
_cell_length_c 26.0272(8)
_cell_measurement_reflns_used 16014
_cell_measurement_temperature 293
_cell_measurement_theta_max 68.23
_cell_measurement_theta_min 3.40
_cell_volume 3316.23(18)
_computing_cell_refinement 'RAPID AUTO'
_computing_data_collection 'RAPID AUTO (Rigaku, ????)'
_computing_data_reduction 'RAPID AUTO'
_computing_molecular_graphics 'CrystalStructure 4.1.1'
_computing_publication_material 'CrystalStructure 4.1.1 (Rigaku, 2015)'
_computing_structure_refinement 'SHELXL97 (Sheldrick, 2008)'
_computing_structure_solution 'SIR2004 (Burla, et al., 2005)'
_diffrn_ambient_temperature 293
_diffrn_detector_area_resol_mean 10.000
_diffrn_measured_fraction_theta_full 0.999
_diffrn_measured_fraction_theta_max 0.999
_diffrn_measurement_device_type 'Rigaku R-AXIS RAPID'
_diffrn_measurement_method \w
_diffrn_radiation_type 'Cu K\a'
_diffrn_radiation_wavelength 1.54187
_diffrn_reflns_av_R_equivalents 0.0567
_diffrn_reflns_limit_h_max 17
_diffrn_reflns_limit_h_min -17
_diffrn_reflns_limit_k_max 10
_diffrn_reflns_limit_k_min -10
_diffrn_reflns_limit_l_max 31
_diffrn_reflns_limit_l_min -31
_diffrn_reflns_number 34753
_diffrn_reflns_theta_full 68.230
_diffrn_reflns_theta_max 68.230
_diffrn_reflns_theta_min 3.396
_diffrn_standards_number 0
_exptl_absorpt_coefficient_mu 0.597
_exptl_absorpt_correction_T_max 0.990
_exptl_absorpt_correction_T_min 0.790
_exptl_absorpt_correction_type multi-scan
_exptl_absorpt_process_details 'ABSCOR (Rigaku, 1995)'
_exptl_crystal_colour yellow
_exptl_crystal_density_diffrn 1.283
_exptl_crystal_density_method 'not measured'
_exptl_crystal_description prism
_exptl_crystal_F_000 1344.00
_exptl_crystal_size_max 0.130
_exptl_crystal_size_mid 0.041
_exptl_crystal_size_min 0.016
_refine_diff_density_max 0.23
_refine_diff_density_min -0.24
_refine_ls_extinction_coef 0.0038(6)
_refine_ls_extinction_method SHELXL
_refine_ls_goodness_of_fit_ref 1.018
_refine_ls_hydrogen_treatment mixed
_refine_ls_number_parameters 258
_refine_ls_number_reflns 3039
_refine_ls_number_restraints 0
_refine_ls_R_factor_all 0.1105
_refine_ls_R_factor_gt 0.0723
_refine_ls_shift/su_max 0.000
_refine_ls_structure_factor_coef Fsqd
_refine_ls_weighting_details 'w = 1/[\s^2^(Fo^2^)+(0.1431P)^2^] where P=(Fo^2^+2Fc^2^)/3'
_refine_ls_weighting_scheme calc
_refine_ls_wR_factor_gt 0.1949
_refine_ls_wR_factor_ref 0.2471
_reflns_number_gt 1478
_reflns_number_total 3039
_reflns_threshold_expression F>2.0\s(F)
_cod_data_source_file c6ce00848h3.cif
_cod_data_source_block 20110111
_cod_depositor_comments 'Adding full bibliography for 7225387--7225388.cif.'
_cod_original_cell_volume 3316.22(18)
_cod_database_code 7225387

loop_
_symmetry_equiv_pos_as_xyz
'x, y, z'
'-x+1/2, y+1/2, z'
'x, -y+1/2, z+1/2'
'-x+1/2, -y, z+1/2'
'-x, -y, -z'
'x-1/2, -y-1/2, -z'
'-x, y-1/2, -z-1/2'
'x-1/2, y, -z-1/2'

loop_
_atom_site_label
_atom_site_type_symbol
_atom_site_fract_x
_atom_site_fract_y
_atom_site_fract_z
_atom_site_U_iso_or_equiv
_atom_site_adp_type
_atom_site_occupancy
_atom_site_symmetry_multiplicity
_atom_site_calc_flag
_atom_site_refinement_flags
O1 O 0.93073(15) 0.4009(3) 0.16722(8) 0.0967(8) Uani 1 1 d .
C1 C 1.0282(2) 0.1982(4) 0.09443(12) 0.0804(9) Uani 1 1 d .
H1 H 0.968(2) 0.2300(12) 0.0853(4) 0.096 Uiso 1 1 calc R
C2 C 1.0604(2) 0.2495(4) 0.13871(12) 0.0783(9) Uani 1 1 d .
C3 C 1.0097(2) 0.3571(4) 0.17347(11) 0.0788(9) Uani 1 1 d .
C4 C 1.0722(2) 0.4009(4) 0.21499(10) 0.0754(9) Uani 1 1 d .
C5 C 1.1560(2) 0.3275(4) 0.20772(12) 0.0794(9) Uani 1 1 d .
C6 C 1.1544(2) 0.2233(4) 0.16135(12) 0.0868(10) Uani 1 1 d .
H6A H 1.1632(3) 0.109(3) 0.1720(3) 0.104 Uiso 1 1 calc R
H6B H 1.2053(12) 0.2535(7) 0.1353(6) 0.104 Uiso 1 1 calc R
C7 C 1.0585(3) 0.5020(4) 0.25560(12) 0.0863(11) Uani 1 1 d .
H7 H 0.999(2) 0.552(2) 0.2607(2) 0.104 Uiso 1 1 calc R
C8 C 1.1300(3) 0.5305(5) 0.28851(13) 0.0938(11) Uani 1 1 d .
H8 H 1.1216(4) 0.605(3) 0.3182(11) 0.113 Uiso 1 1 calc R
C9 C 1.2140(3) 0.4582(5) 0.28149(12) 0.0944(11) Uani 1 1 d .
H9 H 1.268(2) 0.4812(9) 0.3073(10) 0.113 Uiso 1 1 calc R
C10 C 1.2276(3) 0.3569(5) 0.24127(12) 0.0902(10) Uani 1 1 d .
H10 H 1.290(2) 0.3036(19) 0.2362(2) 0.108 Uiso 1 1 calc R
C11 C 1.0759(2) 0.0968(4) 0.05762(11) 0.0749(9) Uani 1 1 d .
C12 C 1.09674(18) 0.1512(4) 0.00812(12) 0.0772(9) Uani 1 1 d .
C13 C 1.0774(2) 0.3049(5) -0.00817(13) 0.0858(10) Uani 1 1 d .
H13 H 1.0469(11) 0.379(3) 0.0170(9) 0.103 Uiso 1 1 calc R
C14 C 1.0984(2) 0.3544(6) -0.05620(14) 0.0941(11) Uani 1 1 d .
H14 H 1.0821(7) 0.465(4) -0.0672(4) 0.113 Uiso 1 1 calc R
C15 C 1.1426(3) 0.2547(6) -0.09143(15) 0.1024(13) Uani 1 1 d .
H15 H 1.1590(7) 0.2946(17) -0.1292(14) 0.123 Uiso 1 1 calc R
C16 C 1.1644(3) 0.1078(6) -0.07725(13) 0.0959(12) Uani 1 1 d .
H16 H 1.1973(13) 0.035(3) -0.1034(10) 0.115 Uiso 1 1 calc R
C17 C 1.1429(2) 0.0522(4) -0.02744(11) 0.0800(9) Uani 1 1 d .
C18 C 1.1647(2) -0.0981(5) -0.01255(13) 0.0861(10) Uani 1 1 d .
H18 H 1.1967(12) -0.167(3) -0.0379(9) 0.103 Uiso 1 1 calc R
C19 C 1.14381(19) -0.1547(4) 0.03575(13) 0.0793(9) Uani 1 1 d .
C20 C 1.1639(2) -0.3105(5) 0.05042(17) 0.0909(11) Uani 1 1 d .
H20 H 1.1951(12) -0.378(2) 0.0260(9) 0.109 Uiso 1 1 calc R
C21 C 1.1409(2) -0.3660(5) 0.09698(17) 0.0978(11) Uani 1 1 d .
H21 H 1.1579(7) -0.484(5) 0.1072(4) 0.117 Uiso 1 1 calc R
C22 C 1.0948(2) -0.2711(5) 0.13257(16) 0.0947(11) Uani 1 1 d .
H22 H 1.0757(7) -0.3169(16) 0.1699(12) 0.114 Uiso 1 1 calc R
C23 C 1.0741(2) -0.1215(5) 0.12040(13) 0.0855(10) Uani 1 1 d .
H23 H 1.0422(12) -0.057(2) 0.1458(9) 0.103 Uiso 1 1 calc R
C24 C 1.0977(2) -0.0568(4) 0.07189(12) 0.0757(9) Uani 1 1 d .

loop_
_atom_site_aniso_label
_atom_site_aniso_U_11
_atom_site_aniso_U_22
_atom_site_aniso_U_33
_atom_site_aniso_U_23
_atom_site_aniso_U_13
_atom_site_aniso_U_12
O1 0.0792(16) 0.121(2) 0.0899(17) -0.0133(14) 0.0036(12) 0.0097(12)
C1 0.0758(19) 0.099(3) 0.067(2) -0.0068(17) 0.0006(15) 0.0031(16)
C2 0.078(2) 0.097(2) 0.0606(18) -0.0096(16) 0.0045(15) 0.0040(16)
C3 0.075(2) 0.096(2) 0.065(2) -0.0022(16) 0.0099(16) 0.0007(17)
C4 0.083(2) 0.093(2) 0.0501(16) -0.0002(15) 0.0053(14) -0.0010(16)
C5 0.082(2) 0.097(2) 0.0590(18) -0.0031(16) 0.0052(15) 0.0052(17)
C6 0.081(2) 0.104(3) 0.075(2) -0.0171(18) -0.0029(17) 0.0113(17)
C7 0.097(2) 0.106(3) 0.0565(18) -0.0042(17) 0.0084(16) 0.0088(19)
C8 0.110(3) 0.113(3) 0.058(2) -0.0082(18) -0.0007(19) 0.009(2)
C9 0.109(3) 0.116(3) 0.058(2) -0.0083(18) -0.0068(19) 0.002(2)
C10 0.088(2) 0.117(3) 0.066(2) -0.0032(19) -0.0077(17) 0.004(2)
C11 0.0688(18) 0.095(2) 0.0608(18) -0.0121(16) 0.0001(14) -0.0015(15)
C12 0.0634(17) 0.107(3) 0.0615(19) -0.0086(17) -0.0036(14) -0.0018(16)
C13 0.081(2) 0.105(3) 0.072(2) 0.0003(19) -0.0026(16) 0.0008(19)
C14 0.092(2) 0.118(3) 0.073(2) 0.004(2) -0.0084(19) -0.005(2)
C15 0.092(3) 0.151(4) 0.064(2) 0.004(2) -0.0037(19) -0.015(2)
C16 0.090(2) 0.135(4) 0.063(2) -0.009(2) 0.0017(17) -0.007(2)
C17 0.0704(19) 0.112(3) 0.0571(18) -0.0101(18) -0.0015(14) -0.0031(17)
C18 0.0694(19) 0.112(3) 0.077(2) -0.021(2) -0.0022(16) -0.0001(18)
C19 0.0630(17) 0.100(3) 0.074(2) -0.0129(19) -0.0037(15) -0.0018(16)
C20 0.072(2) 0.099(3) 0.102(3) -0.017(2) -0.0042(19) 0.0036(18)
C21 0.084(2) 0.101(3) 0.108(3) -0.003(2) -0.008(2) 0.001(2)
C22 0.093(2) 0.099(3) 0.092(3) 0.004(2) -0.009(2) -0.007(2)
C23 0.085(2) 0.097(3) 0.074(2) -0.0046(19) 0.0007(16) -0.0049(18)
C24 0.0663(18) 0.094(2) 0.0662(19) -0.0096(17) -0.0010(14) -0.0019(15)

loop_
_atom_type_symbol
_atom_type_description
_atom_type_scat_dispersion_real
_atom_type_scat_dispersion_imag
_atom_type_scat_source
C C 0.0181 0.0091
;
International Tables for Crystallography
(Vol. C, Tables 4.2.6.8 and 6.1.1.4)
;
H H 0.0000 0.0000
;
International Tables for Crystallography
(Vol. C, Table 6.1.1.4)
;
O O 0.0492 0.0322
;
International Tables for Crystallography
(Vol. C, Tables 4.2.6.8 and 6.1.1.4)
;

loop_
_geom_angle_atom_site_label_1
_geom_angle_atom_site_label_2
_geom_angle_atom_site_label_3
_geom_angle
C2 C1 C11 126.7(3)
C2 C1 H1 116.7
C11 C1 H1 116.7
C1 C2 C3 124.0(3)
C1 C2 C6 127.7(3)
C3 C2 C6 108.1(3)
O1 C3 C4 127.3(3)
O1 C3 C2 125.5(3)
C4 C3 C2 107.3(3)
C7 C4 C5 121.3(3)
C7 C4 C3 129.4(3)
C5 C4 C3 109.3(3)
C10 C5 C4 119.7(3)
C10 C5 C6 128.6(3)
C4 C5 C6 111.7(3)
C5 C6 C2 103.5(3)
C5 C6 H6A 111.1
C2 C6 H6A 111.1
C5 C6 H6B 111.1
C2 C6 H6B 111.1
H6A C6 H6B 109.0
C8 C7 C4 118.5(3)
C8 C7 H7 120.8
C4 C7 H7 120.8
C7 C8 C9 120.7(4)
C7 C8 H8 119.6
C9 C8 H8 119.6
C10 C9 C8 120.9(4)
C10 C9 H9 119.5
C8 C9 H9 119.5
C9 C10 C5 118.9(4)
C9 C10 H10 120.5
C5 C10 H10 120.5
C12 C11 C24 120.4(3)
C12 C11 C1 119.8(3)
C24 C11 C1 119.8(3)
C11 C12 C13 122.9(3)
C11 C12 C17 119.5(3)
C13 C12 C17 117.6(3)
C14 C13 C12 121.6(4)
C14 C13 H13 119.2
C12 C13 H13 119.2
C13 C14 C15 120.4(4)
C13 C14 H14 119.8
C15 C14 H14 119.8
C16 C15 C14 120.2(4)
C16 C15 H15 119.9
C14 C15 H15 119.9
C15 C16 C17 120.9(4)
C15 C16 H16 119.6
C17 C16 H16 119.6
C18 C17 C16 121.3(3)
C18 C17 C12 119.3(3)
C16 C17 C12 119.4(4)
C19 C18 C17 122.2(3)
C19 C18 H18 118.9
C17 C18 H18 118.9
C18 C19 C20 122.1(3)
C18 C19 C24 119.2(4)
C20 C19 C24 118.7(3)
C21 C20 C19 121.7(4)
C21 C20 H20 119.2
C19 C20 H20 119.2
C20 C21 C22 120.1(4)
C20 C21 H21 120.0
C22 C21 H21 120.0
C23 C22 C21 120.5(4)
C23 C22 H22 119.7
C21 C22 H22 119.7
C22 C23 C24 121.6(4)
C22 C23 H23 119.2
C24 C23 H23 119.2
C11 C24 C23 123.2(3)
C11 C24 C19 119.4(3)
C23 C24 C19 117.4(3)

loop_
_geom_bond_atom_site_label_1
_geom_bond_atom_site_label_2
_geom_bond_distance
O1 C3 1.230(3)
C1 C2 1.323(4)
C1 C11 1.477(4)
C1 H1 0.9561
C2 C3 1.498(4)
C2 C6 1.517(4)
C3 C4 1.467(4)
C4 C7 1.389(4)
C4 C5 1.397(4)
C5 C10 1.390(4)
C5 C6 1.509(4)
C6 H6A 1.0424
C6 H6B 1.0424
C7 C8 1.377(5)
C7 H7 0.9765
C8 C9 1.394(5)
C8 H8 1.0170
C9 C10 1.382(5)
C9 H9 1.0584
C10 H10 1.0376
C11 C12 1.406(4)
C11 C24 1.422(4)
C12 C13 1.430(5)
C12 C17 1.434(4)
C13 C14 1.357(4)
C13 H13 1.0228
C14 C15 1.418(6)
C14 H14 1.0321
C15 C16 1.366(6)
C15 H15 1.0689
C16 C17 1.419(5)
C16 H16 1.0449
C17 C18 1.398(5)
C18 C19 1.384(5)
C18 H18 1.0092
C19 C20 1.437(5)
C19 C24 1.438(4)
C20 C21 1.347(5)
C20 H20 0.9777
C21 C22 1.412(5)
C21 H21 1.0887
C22 C23 1.372(5)
C22 H22 1.0861
C23 C24 1.424(4)
C23 H23 0.9847

loop_
_geom_torsion_atom_site_label_1
_geom_torsion_atom_site_label_2
_geom_torsion_atom_site_label_3
_geom_torsion_atom_site_label_4
_geom_torsion
C11 C1 C2 C3 177.6(3)
C11 C1 C2 C6 2.9(6)
C1 C2 C3 O1 5.8(6)
C6 C2 C3 O1 -178.6(3)
C1 C2 C3 C4 -173.2(3)
C6 C2 C3 C4 2.4(4)
O1 C3 C4 C7 -1.5(6)
C2 C3 C4 C7 177.6(3)
O1 C3 C4 C5 -179.2(3)
C2 C3 C4 C5 -0.1(4)
C7 C4 C5 C10 -0.7(5)
C3 C4 C5 C10 177.2(3)
C7 C4 C5 C6 179.9(3)
C3 C4 C5 C6 -2.2(4)
C10 C5 C6 C2 -175.8(3)
C4 C5 C6 C2 3.6(4)
C1 C2 C6 C5 171.9(3)
C3 C2 C6 C5 -3.5(3)
C5 C4 C7 C8 0.9(5)
C3 C4 C7 C8 -176.6(3)
C4 C7 C8 C9 -0.7(5)
C7 C8 C9 C10 0.3(6)
C8 C9 C10 C5 -0.1(6)
C4 C5 C10 C9 0.3(5)
C6 C5 C10 C9 179.6(3)
C2 C1 C11 C12 -116.5(4)
C2 C1 C11 C24 65.6(5)
C24 C11 C12 C13 -179.3(3)
C1 C11 C12 C13 2.8(4)
C24 C11 C12 C17 -2.0(4)
C1 C11 C12 C17 -179.9(3)
C11 C12 C13 C14 179.9(3)
C17 C12 C13 C14 2.6(5)
C12 C13 C14 C15 -1.6(5)
C13 C14 C15 C16 0.0(5)
C14 C15 C16 C17 0.3(5)
C15 C16 C17 C18 179.8(3)
C15 C16 C17 C12 0.8(5)
C11 C12 C17 C18 1.3(4)
C13 C12 C17 C18 178.7(3)
C11 C12 C17 C16 -179.6(3)
C13 C12 C17 C16 -2.2(4)
C16 C17 C18 C19 -179.6(3)
C12 C17 C18 C19 -0.5(5)
C17 C18 C19 C20 178.2(3)
C17 C18 C19 C24 0.4(5)
C18 C19 C20 C21 -178.0(3)
C24 C19 C20 C21 -0.2(5)
C19 C20 C21 C22 0.8(5)
C20 C21 C22 C23 -0.8(5)
C21 C22 C23 C24 0.2(5)
C12 C11 C24 C23 -176.6(3)
C1 C11 C24 C23 1.3(4)
C12 C11 C24 C19 1.9(4)
C1 C11 C24 C19 179.8(3)
C22 C23 C24 C11 178.9(3)
C22 C23 C24 C19 0.3(5)
C18 C19 C24 C11 -1.1(4)
C20 C19 C24 C11 -179.0(3)
C18 C19 C24 C23 177.5(3)
C20 C19 C24 C23 -0.3(4)
